data_9011436
loop_
_publ_author_name
'Weitzel, H.'
'Schrocke, H.'

_publ_section_title
;Kristallstrukturverfeinerungen von euxenit, Y(Nb0.5Ti0.5)2O6, und
 M-fergusonit, YNbO4
;
_journal_name_full 'Zeitschrift fur Kristallographie'
_journal_page_first 69
_journal_page_last 82
_journal_volume 152
_journal_year 1980
_chemical_formula_sum 'Nb O4 Y'
_chemical_name_mineral Fergusonite-(Y)-beta
_space_group_IT_number 15
_symmetry_space_group_name_Hall '-C 2yc'
_symmetry_space_group_name_H-M 'C 1 2/c 1'
_cell_angle_alpha 90
_cell_angle_beta 138.42
_cell_angle_gamma 90
_cell_length_a 7.6454
_cell_length_b 10.9994
_cell_length_c 5.3172
_cell_formula_units_Z 4
_cell_volume 296.757
_database_code_amcsd 0010829
_exptl_crystal_density_diffrn 5.502
_cod_original_formula_sum 'Y Nb O4'
_cod_database_code 9011436

loop_
_symmetry_equiv_pos_as_xyz
x,y,z
1/2+x,1/2+y,z
x,-y,1/2+z
1/2+x,1/2-y,1/2+z
-x,y,1/2-z
1/2-x,1/2+y,1/2-z
-x,-y,-z
1/2-x,1/2-y,-z

loop_
_atom_site_label
_atom_site_fract_x
_atom_site_fract_y
_atom_site_fract_z
_atom_site_U_iso_or_equiv
Y 0.00000 0.37630 0.25000 0.00570
Nb 0.00000 0.85780 0.25000 0.00722
O1 0.21170 0.78180 0.21450 0.00621
O2 0.24770 0.95990 0.65330 0.00393

loop_
_cod_related_entry_id
_cod_related_entry_database
_cod_related_entry_code
1 AMCSD 0010829

_cod_duplicate_entry 9011435
